data_7047017
loop_
_publ_author_name
'Liang, Qiuming'
'Liu, Nina Jiabao'
'Song, Datong'

_publ_section_title
;
 Constructing reactive Fe and Co complexes from isolated
 picolyl-functionalized N-heterocyclic carbenes.
;
_journal_issue 29
_journal_name_full 'Dalton transactions (Cambridge, England : 2003)'
_journal_page_first 9889
_journal_page_last 9896
_journal_paper_doi 10.1039/c8dt02621a
_journal_volume 47
_journal_year 2018
_chemical_formula_sum 'C48 H72 Fe2 N8 Si4'
_chemical_formula_weight 985.19
_space_group_crystal_system monoclinic
_space_group_IT_number 14
_space_group_name_Hall '-P 2ybc'
_space_group_name_H-M_alt 'P 1 21/c 1'
_symmetry_space_group_name_Hall '-P 2ybc'
_symmetry_space_group_name_H-M 'P 1 21/c 1'
_atom_sites_solution_hydrogens geom
_audit_creation_method SHELXL-2016/6
_audit_update_record
;
2018-03-16 deposited with the CCDC.
2018-07-03 downloaded from the CCDC.
;
_cell_angle_alpha 90
_cell_angle_beta 113.491(3)
_cell_angle_gamma 90
_cell_formula_units_Z 4
_cell_length_a 14.4692(11)
_cell_length_b 28.2574(19)
_cell_length_c 17.2321(13)
_cell_measurement_reflns_used 90893
_cell_measurement_temperature 150(2)
_cell_measurement_theta_max 27.559
_cell_measurement_theta_min 1.933
_cell_volume 6461.6(8)
_computing_structure_refinement 'SHELXL-2016/6 (Sheldrick, 2016)'
_diffrn_ambient_temperature 150(2)
_diffrn_measured_fraction_theta_full 0.999
_diffrn_measured_fraction_theta_max 0.994
_diffrn_measurement_device_type 'Bruker Kappa Apex II'
_diffrn_measurement_method 'omega and phi scans'
_diffrn_radiation_type MoK\a
_diffrn_radiation_wavelength 0.71073
_diffrn_reflns_av_R_equivalents 0.1559
_diffrn_reflns_av_unetI/netI 0.1471
_diffrn_reflns_Laue_measured_fraction_full 0.999
_diffrn_reflns_Laue_measured_fraction_max 0.994
_diffrn_reflns_limit_h_max 18
_diffrn_reflns_limit_h_min -18
_diffrn_reflns_limit_k_max 36
_diffrn_reflns_limit_k_min -36
_diffrn_reflns_limit_l_max 21
_diffrn_reflns_limit_l_min -22
_diffrn_reflns_number 90893
_diffrn_reflns_point_group_measured_fraction_full 0.999
_diffrn_reflns_point_group_measured_fraction_max 0.994
_diffrn_reflns_theta_full 25.242
_diffrn_reflns_theta_max 27.559
_diffrn_reflns_theta_min 1.933
_exptl_absorpt_coefficient_mu 0.556
_exptl_absorpt_correction_type multi-scan
_exptl_absorpt_process_details SADABS
_exptl_crystal_colour orange
_exptl_crystal_density_diffrn 1.013
_exptl_crystal_description block
_exptl_crystal_F_000 2096
_exptl_crystal_size_max 0.2
_exptl_crystal_size_mid 0.1
_exptl_crystal_size_min 0.1
_exptl_transmission_factor_max 0.7194
_exptl_transmission_factor_min 0.6359
_refine_diff_density_max 0.421
_refine_diff_density_min -0.387
_refine_diff_density_rms 0.084
_refine_ls_extinction_method none
_refine_ls_goodness_of_fit_ref 0.998
_refine_ls_hydrogen_treatment constr
_refine_ls_matrix_type full
_refine_ls_number_parameters 577
_refine_ls_number_reflns 14854
_refine_ls_number_restraints 0
_refine_ls_restrained_S_all 0.998
_refine_ls_R_factor_all 0.1490
_refine_ls_R_factor_gt 0.0608
_refine_ls_shift/su_max 0.000
_refine_ls_shift/su_mean 0.000
_refine_ls_structure_factor_coef Fsqd
_refine_ls_weighting_details 'w=1/[\s^2^(Fo^2^)+(0.0683P)^2^] where P=(Fo^2^+2Fc^2^)/3'
_refine_ls_weighting_scheme calc
_refine_ls_wR_factor_gt 0.1319
_refine_ls_wR_factor_ref 0.1622
_reflns_Friedel_coverage 0.000
_reflns_number_gt 7721
_reflns_number_total 14854
_reflns_threshold_expression 'I > 2\s(I)'
_cod_data_source_file c8dt02621a2.cif
_cod_data_source_block wl28_sq
_cod_depositor_comments 'Adding full bibliography for 7047015--7047025.cif.'
_cod_database_code 7047017
_shelx_shelxl_version_number 2016/6
_shelx_space_group_comment
;
The symmetry employed for this shelxl refinement is uniquely defined
by the following loop, which should always be used as a source of
symmetry information in preference to the above space-group names.
They are only intended as comments.
;

loop_
_space_group_symop_operation_xyz
'x, y, z'
'-x, y+1/2, -z+1/2'
'-x, -y, -z'
'x, -y-1/2, z-1/2'

loop_
_atom_site_label
_atom_site_type_symbol
_atom_site_fract_x
_atom_site_fract_y
_atom_site_fract_z
_atom_site_U_iso_or_equiv
_atom_site_adp_type
_atom_site_occupancy
_atom_site_site_symmetry_order
_atom_site_calc_flag
_atom_site_refinement_flags_posn
_atom_site_refinement_flags_adp
Fe1 Fe 0.48736(4) 0.15513(2) 0.19852(3) 0.02156(14) Uani 1 1 d . .
Si1 Si 0.58925(9) 0.08287(4) 0.12079(8) 0.0335(3) Uani 1 1 d . .
N1 N 0.3840(2) 0.10682(10) 0.31254(19) 0.0260(8) Uani 1 1 d . .
C1 C 0.4026(3) 0.05824(12) 0.2958(2) 0.0276(9) Uani 1 1 d . .
Fe2 Fe 0.28363(4) 0.25907(2) 0.17396(3) 0.02126(14) Uani 1 1 d . .
Si2 Si 0.70901(8) 0.11058(4) 0.30212(7) 0.0299(3) Uani 1 1 d . .
N2 N 0.3843(2) 0.18284(10) 0.31262(18) 0.0191(7) Uani 1 1 d . .
C2 C 0.4800(3) 0.03332(13) 0.3583(2) 0.0310(10) Uani 1 1 d . .
Si3 Si 0.19553(9) 0.33077(4) 0.26014(7) 0.0306(3) Uani 1 1 d . .
N3 N 0.5432(2) 0.22139(10) 0.26036(18) 0.0211(7) Uani 1 1 d . .
C3 C 0.5006(3) -0.01215(13) 0.3388(3) 0.0358(11) Uani 1 1 d . .
H3A H 0.553363 -0.029622 0.380312 0.043 Uiso 1 1 calc R U
Si4 Si 0.15302(9) 0.35266(4) 0.07942(7) 0.0294(3) Uani 1 1 d . .
N4 N 0.6019(2) 0.11317(10) 0.21084(19) 0.0256(8) Uani 1 1 d . .
C4 C 0.4468(3) -0.03287(13) 0.2606(3) 0.0341(10) Uani 1 1 d . .
N5 N 0.1266(2) 0.18405(10) 0.05315(19) 0.0238(7) Uani 1 1 d . .
C5 C 0.3678(3) -0.00764(13) 0.2025(3) 0.0353(11) Uani 1 1 d . .
H5A H 0.328551 -0.021872 0.149580 0.042 Uiso 1 1 calc R U
N6 N 0.2764(2) 0.17883(10) 0.05732(18) 0.0218(7) Uani 1 1 d . .
C6 C 0.3437(3) 0.03808(13) 0.2188(2) 0.0288(10) Uani 1 1 d . .
N7 N 0.3842(2) 0.26980(10) 0.11221(18) 0.0224(7) Uani 1 1 d . .
C7 C 0.5421(3) 0.05437(15) 0.4445(3) 0.0448(12) Uani 1 1 d . .
H7A H 0.608658 0.039333 0.467865 0.067 Uiso 1 1 calc R U
H7B H 0.507830 0.048906 0.482589 0.067 Uiso 1 1 calc R U
H7C H 0.549993 0.088474 0.438731 0.067 Uiso 1 1 calc R U
N8 N 0.2017(2) 0.31656(10) 0.16594(19) 0.0267(8) Uani 1 1 d . .
C8 C 0.4731(4) -0.08127(15) 0.2393(3) 0.0574(15) Uani 1 1 d . .
H8A H 0.448347 -0.084615 0.177759 0.086 Uiso 1 1 calc R U
H8B H 0.441665 -0.105380 0.261771 0.086 Uiso 1 1 calc R U
H8C H 0.546422 -0.085348 0.264614 0.086 Uiso 1 1 calc R U
C9 C 0.2555(3) 0.06306(14) 0.1552(3) 0.0442(12) Uani 1 1 d . .
H9A H 0.274015 0.095844 0.149556 0.066 Uiso 1 1 calc R U
H9B H 0.199649 0.062782 0.173715 0.066 Uiso 1 1 calc R U
H9C H 0.234699 0.047001 0.100437 0.066 Uiso 1 1 calc R U
C10 C 0.4113(3) 0.14533(12) 0.2772(2) 0.0219(9) Uani 1 1 d . .
C11 C 0.3421(3) 0.12052(13) 0.3678(2) 0.0265(9) Uani 1 1 d . .
H11A H 0.318061 0.100336 0.399760 0.032 Uiso 1 1 calc R U
C12 C 0.3419(3) 0.16805(13) 0.3679(2) 0.0266(9) Uani 1 1 d . .
H12A H 0.317259 0.187887 0.399932 0.032 Uiso 1 1 calc R U
C13 C 0.3971(3) 0.23310(12) 0.2963(2) 0.0217(8) Uani 1 1 d . .
H13A H 0.385807 0.251432 0.341365 0.026 Uiso 1 1 calc R U
C14 C 0.4976(3) 0.24665(12) 0.3018(2) 0.0221(8) Uani 1 1 d . .
C15 C 0.5430(3) 0.28834(12) 0.3445(2) 0.0255(9) Uani 1 1 d . .
H15A H 0.512170 0.305789 0.374841 0.031 Uiso 1 1 calc R U
C16 C 0.6323(3) 0.30396(13) 0.3424(3) 0.0304(10) Uani 1 1 d . .
H16A H 0.663889 0.331779 0.372127 0.036 Uiso 1 1 calc R U
C17 C 0.6757(3) 0.27858(13) 0.2963(2) 0.0308(10) Uani 1 1 d . .
H17A H 0.735820 0.289148 0.292107 0.037 Uiso 1 1 calc R U
C18 C 0.6290(3) 0.23814(13) 0.2575(2) 0.0255(9) Uani 1 1 d . .
H18A H 0.658765 0.220599 0.226332 0.031 Uiso 1 1 calc R U
C19 C 0.4557(3) 0.06237(15) 0.0616(3) 0.0477(13) Uani 1 1 d . .
H19A H 0.442269 0.035213 0.090890 0.072 Uiso 1 1 calc R U
H19B H 0.446029 0.053044 0.004050 0.072 Uiso 1 1 calc R U
H19C H 0.409259 0.088162 0.058875 0.072 Uiso 1 1 calc R U
C20 C 0.6703(4) 0.02874(16) 0.1388(3) 0.0583(15) Uani 1 1 d . .
H20A H 0.741263 0.037603 0.168734 0.087 Uiso 1 1 calc R U
H20B H 0.660338 0.014486 0.084168 0.087 Uiso 1 1 calc R U
H20C H 0.651695 0.005876 0.172823 0.087 Uiso 1 1 calc R U
C21 C 0.6227(4) 0.11994(17) 0.0454(3) 0.0515(13) Uani 1 1 d . .
H21A H 0.691396 0.132172 0.074367 0.077 Uiso 1 1 calc R U
H21B H 0.575442 0.146456 0.025418 0.077 Uiso 1 1 calc R U
H21C H 0.618837 0.100546 -0.002956 0.077 Uiso 1 1 calc R U
C22 C 0.7459(4) 0.04970(14) 0.3482(3) 0.0481(13) Uani 1 1 d . .
H22A H 0.686439 0.033283 0.348592 0.072 Uiso 1 1 calc R U
H22B H 0.796792 0.052311 0.406249 0.072 Uiso 1 1 calc R U
H22C H 0.773779 0.031773 0.313833 0.072 Uiso 1 1 calc R U
C23 C 0.8211(3) 0.13416(16) 0.2852(3) 0.0436(12) Uani 1 1 d . .
H23A H 0.808076 0.166913 0.265098 0.065 Uiso 1 1 calc R U
H23B H 0.833040 0.114693 0.243079 0.065 Uiso 1 1 calc R U
H23C H 0.880666 0.133173 0.338777 0.065 Uiso 1 1 calc R U
C24 C 0.6989(3) 0.14587(14) 0.3908(2) 0.0376(11) Uani 1 1 d . .
H24A H 0.631358 0.142029 0.390225 0.056 Uiso 1 1 calc R U
H24B H 0.710983 0.179386 0.383524 0.056 Uiso 1 1 calc R U
H24C H 0.749258 0.134613 0.444971 0.056 Uiso 1 1 calc R U
C25 C 0.0390(3) 0.20034(13) 0.0655(3) 0.0280(9) Uani 1 1 d . .
C26 C -0.0343(3) 0.22609(14) 0.0005(3) 0.0298(10) Uani 1 1 d . .
C27 C -0.1177(3) 0.24085(15) 0.0139(3) 0.0402(12) Uani 1 1 d . .
H27A H -0.168363 0.258216 -0.029637 0.048 Uiso 1 1 calc R U
C28 C -0.1308(3) 0.23166(16) 0.0869(3) 0.0417(11) Uani 1 1 d . .
C29 C -0.0580(3) 0.20568(14) 0.1493(3) 0.0367(10) Uani 1 1 d . .
H29A H -0.066083 0.198977 0.200264 0.044 Uiso 1 1 calc R U
C30 C 0.0274(3) 0.18903(13) 0.1392(3) 0.0298(10) Uani 1 1 d . .
C31 C -0.0240(3) 0.23701(16) -0.0821(3) 0.0440(12) Uani 1 1 d . .
H31A H -0.065209 0.264680 -0.108884 0.066 Uiso 1 1 calc R U
H31B H -0.046865 0.209722 -0.120166 0.066 Uiso 1 1 calc R U
H31C H 0.046759 0.243648 -0.070615 0.066 Uiso 1 1 calc R U
C32 C -0.2228(4) 0.25029(19) 0.0986(4) 0.0680(16) Uani 1 1 d . .
H32A H -0.217923 0.242189 0.155412 0.102 Uiso 1 1 calc R U
H32B H -0.283720 0.235938 0.056239 0.102 Uiso 1 1 calc R U
H32C H -0.226307 0.284750 0.091677 0.102 Uiso 1 1 calc R U
C33 C 0.1011(3) 0.15787(15) 0.2071(3) 0.0398(11) Uani 1 1 d . .
H33A H 0.169769 0.164631 0.212255 0.060 Uiso 1 1 calc R U
H33B H 0.085188 0.124549 0.191839 0.060 Uiso 1 1 calc R U
H33C H 0.096239 0.164229 0.261252 0.060 Uiso 1 1 calc R U
C34 C 0.2214(3) 0.20254(12) 0.0923(2) 0.0228(9) Uani 1 1 d . .
C35 C 0.1247(3) 0.14920(13) -0.0038(2) 0.0286(9) Uani 1 1 d . .
H35A H 0.067782 0.131109 -0.038257 0.034 Uiso 1 1 calc R U
C36 C 0.2173(3) 0.14577(13) -0.0013(2) 0.0263(9) Uani 1 1 d . .
H36A H 0.239156 0.124693 -0.033536 0.032 Uiso 1 1 calc R U
C37 C 0.3841(3) 0.18610(12) 0.0764(2) 0.0210(8) Uani 1 1 d . .
H37A H 0.397905 0.169046 0.031251 0.025 Uiso 1 1 calc R U
C38 C 0.4154(3) 0.23518(12) 0.0745(2) 0.0210(8) Uani 1 1 d . .
C39 C 0.4860(3) 0.24575(13) 0.0394(2) 0.0274(9) Uani 1 1 d . .
H39A H 0.506906 0.221509 0.011702 0.033 Uiso 1 1 calc R U
C40 C 0.5249(3) 0.29042(14) 0.0445(2) 0.0312(10) Uani 1 1 d . .
H40A H 0.572683 0.297220 0.021023 0.037 Uiso 1 1 calc R U
C41 C 0.4929(3) 0.32589(15) 0.0850(3) 0.0321(10) Uani 1 1 d . .
H41A H 0.518166 0.357270 0.089854 0.039 Uiso 1 1 calc R U
C42 C 0.4239(3) 0.31354(13) 0.1172(2) 0.0261(9) Uani 1 1 d . .
H42A H 0.402307 0.337409 0.144993 0.031 Uiso 1 1 calc R U
C43 C 0.1758(3) 0.27656(15) 0.3150(3) 0.0421(11) Uani 1 1 d . .
H43A H 0.103548 0.269817 0.294759 0.063 Uiso 1 1 calc R U
H43B H 0.203373 0.282087 0.376238 0.063 Uiso 1 1 calc R U
H43C H 0.210232 0.249546 0.302708 0.063 Uiso 1 1 calc R U
C44 C 0.0883(4) 0.37065(17) 0.2525(3) 0.0528(14) Uani 1 1 d . .
H44A H 0.095276 0.401102 0.228131 0.079 Uiso 1 1 calc R U
H44B H 0.089328 0.375755 0.309063 0.079 Uiso 1 1 calc R U
H44C H 0.024289 0.355890 0.216195 0.079 Uiso 1 1 calc R U
C45 C 0.3151(3) 0.36167(16) 0.3312(3) 0.0441(12) Uani 1 1 d . .
H45A H 0.303507 0.395901 0.329125 0.066 Uiso 1 1 calc R U
H45B H 0.368864 0.354725 0.311852 0.066 Uiso 1 1 calc R U
H45C H 0.335062 0.350419 0.389405 0.066 Uiso 1 1 calc R U
C46 C 0.1802(3) 0.33061(16) -0.0116(3) 0.0421(11) Uani 1 1 d . .
H46A H 0.182358 0.295946 -0.010520 0.063 Uiso 1 1 calc R U
H46B H 0.245387 0.343005 -0.007145 0.063 Uiso 1 1 calc R U
H46C H 0.127144 0.341324 -0.064773 0.063 Uiso 1 1 calc R U
C47 C 0.2089(4) 0.41424(15) 0.1018(3) 0.0488(13) Uani 1 1 d . .
H47A H 0.281397 0.412532 0.115762 0.073 Uiso 1 1 calc R U
H47B H 0.197646 0.427895 0.149622 0.073 Uiso 1 1 calc R U
H47C H 0.176481 0.434167 0.051690 0.073 Uiso 1 1 calc R U
C48 C 0.0128(3) 0.36048(16) 0.0382(3) 0.0443(12) Uani 1 1 d . .
H48A H -0.019444 0.329496 0.033409 0.066 Uiso 1 1 calc R U
H48B H -0.011473 0.375534 -0.017661 0.066 Uiso 1 1 calc R U
H48C H -0.003914 0.380490 0.077199 0.066 Uiso 1 1 calc R U

loop_
_atom_site_aniso_label
_atom_site_aniso_U_11
_atom_site_aniso_U_22
_atom_site_aniso_U_33
_atom_site_aniso_U_23
_atom_site_aniso_U_13
_atom_site_aniso_U_12
Fe1 0.0193(3) 0.0252(3) 0.0207(3) -0.0015(2) 0.0086(2) 0.0005(2)
Si1 0.0327(7) 0.0324(6) 0.0335(7) -0.0075(5) 0.0111(6) 0.0047(5)
N1 0.0271(19) 0.0261(17) 0.0266(19) 0.0039(14) 0.0126(15) -0.0027(14)
C1 0.031(2) 0.024(2) 0.031(2) 0.0025(17) 0.015(2) -0.0036(17)
Fe2 0.0204(3) 0.0255(3) 0.0201(3) -0.0013(2) 0.0103(2) 0.0020(2)
Si2 0.0250(6) 0.0326(6) 0.0280(6) 0.0048(5) 0.0062(5) 0.0023(5)
N2 0.0179(17) 0.0242(16) 0.0157(16) 0.0001(13) 0.0071(13) 0.0001(13)
C2 0.036(3) 0.030(2) 0.024(2) 0.0031(17) 0.009(2) -0.0057(18)
Si3 0.0342(7) 0.0379(6) 0.0235(6) 0.0021(5) 0.0155(5) 0.0102(5)
N3 0.0160(17) 0.0265(16) 0.0183(17) 0.0000(13) 0.0042(14) -0.0005(13)
C3 0.033(3) 0.031(2) 0.040(3) 0.015(2) 0.010(2) 0.0053(19)
Si4 0.0308(7) 0.0338(6) 0.0227(6) 0.0018(5) 0.0097(5) 0.0050(5)
N4 0.0192(17) 0.0277(17) 0.0275(19) -0.0051(14) 0.0068(15) 0.0027(13)
C4 0.043(3) 0.025(2) 0.038(3) 0.0041(19) 0.020(2) -0.0033(19)
N5 0.0110(16) 0.0359(18) 0.0248(18) -0.0052(14) 0.0074(14) -0.0006(13)
C5 0.041(3) 0.028(2) 0.035(3) -0.0010(19) 0.012(2) -0.0025(19)
N6 0.0206(18) 0.0260(16) 0.0199(17) -0.0024(13) 0.0091(14) 0.0012(13)
C6 0.030(2) 0.025(2) 0.029(2) 0.0023(17) 0.0093(19) -0.0028(17)
N7 0.0205(17) 0.0303(17) 0.0187(17) 0.0006(13) 0.0103(14) 0.0024(14)
C7 0.049(3) 0.043(3) 0.033(3) 0.009(2) 0.006(2) 0.005(2)
N8 0.030(2) 0.0329(18) 0.0201(18) 0.0032(14) 0.0137(15) 0.0087(15)
C8 0.072(4) 0.034(3) 0.058(3) 0.001(2) 0.017(3) 0.012(2)
C9 0.038(3) 0.034(2) 0.046(3) -0.005(2) 0.001(2) 0.000(2)
C10 0.022(2) 0.0235(19) 0.018(2) -0.0026(15) 0.0051(17) -0.0023(16)
C11 0.028(2) 0.037(2) 0.019(2) 0.0053(17) 0.0137(18) -0.0027(18)
C12 0.026(2) 0.036(2) 0.022(2) 0.0003(17) 0.0135(18) -0.0007(17)
C13 0.023(2) 0.0222(19) 0.022(2) -0.0036(15) 0.0115(17) -0.0006(16)
C14 0.020(2) 0.027(2) 0.015(2) -0.0011(16) 0.0034(17) -0.0001(16)
C15 0.033(2) 0.026(2) 0.018(2) -0.0008(16) 0.0111(18) 0.0013(17)
C16 0.029(2) 0.027(2) 0.029(2) -0.0018(17) 0.0063(19) -0.0072(18)
C17 0.025(2) 0.033(2) 0.033(2) 0.0040(19) 0.0102(19) -0.0044(18)
C18 0.022(2) 0.029(2) 0.026(2) 0.0036(17) 0.0096(18) 0.0039(17)
C19 0.051(3) 0.039(3) 0.043(3) -0.012(2) 0.008(2) -0.006(2)
C20 0.062(4) 0.049(3) 0.055(3) -0.019(2) 0.014(3) 0.016(3)
C21 0.057(3) 0.061(3) 0.044(3) -0.005(2) 0.027(3) 0.005(3)
C22 0.053(3) 0.040(3) 0.051(3) 0.010(2) 0.021(3) 0.006(2)
C23 0.027(3) 0.055(3) 0.042(3) 0.003(2) 0.007(2) 0.000(2)
C24 0.043(3) 0.040(2) 0.024(2) 0.0035(19) 0.007(2) 0.002(2)
C25 0.015(2) 0.039(2) 0.031(2) -0.0049(19) 0.0096(18) -0.0021(17)
C26 0.020(2) 0.038(2) 0.030(2) -0.0031(18) 0.0090(19) -0.0036(18)
C27 0.017(2) 0.040(2) 0.056(3) 0.006(2) 0.007(2) 0.0033(19)
C28 0.023(2) 0.052(3) 0.059(3) 0.001(2) 0.025(2) 0.002(2)
C29 0.031(3) 0.047(3) 0.042(3) 0.001(2) 0.025(2) -0.004(2)
C30 0.023(2) 0.035(2) 0.031(2) -0.0008(18) 0.0111(19) -0.0013(18)
C31 0.032(3) 0.066(3) 0.031(3) 0.011(2) 0.009(2) 0.004(2)
C32 0.041(3) 0.082(4) 0.097(5) 0.005(3) 0.045(3) 0.015(3)
C33 0.035(3) 0.051(3) 0.036(3) 0.009(2) 0.017(2) 0.010(2)
C34 0.020(2) 0.030(2) 0.017(2) -0.0006(16) 0.0045(17) 0.0036(16)
C35 0.028(2) 0.033(2) 0.023(2) -0.0077(17) 0.0084(18) -0.0029(18)
C36 0.026(2) 0.032(2) 0.019(2) -0.0042(17) 0.0072(18) -0.0001(17)
C37 0.0146(19) 0.030(2) 0.022(2) -0.0081(16) 0.0117(16) 0.0000(16)
C38 0.0147(19) 0.032(2) 0.0138(19) 0.0043(16) 0.0032(16) 0.0037(16)
C39 0.023(2) 0.038(2) 0.023(2) 0.0020(17) 0.0107(18) 0.0052(18)
C40 0.015(2) 0.049(3) 0.031(2) 0.011(2) 0.0110(18) 0.0004(18)
C41 0.028(2) 0.037(2) 0.029(2) 0.0069(19) 0.009(2) -0.0042(18)
C42 0.026(2) 0.028(2) 0.025(2) -0.0014(17) 0.0099(18) -0.0008(17)
C43 0.048(3) 0.049(3) 0.042(3) 0.005(2) 0.031(2) 0.009(2)
C44 0.059(3) 0.074(3) 0.033(3) 0.005(2) 0.027(3) 0.033(3)
C45 0.046(3) 0.059(3) 0.031(3) -0.008(2) 0.019(2) 0.001(2)
C46 0.042(3) 0.063(3) 0.024(2) 0.003(2) 0.015(2) 0.007(2)
C47 0.053(3) 0.046(3) 0.039(3) 0.008(2) 0.009(2) 0.002(2)
C48 0.032(3) 0.061(3) 0.034(3) 0.002(2) 0.008(2) 0.014(2)

loop_
_atom_type_symbol
_atom_type_description
_atom_type_scat_dispersion_real
_atom_type_scat_dispersion_imag
_atom_type_scat_source
C C 0.0033 0.0016 'International Tables Vol C Tables 4.2.6.8 and 6.1.1.4'
H H 0.0000 0.0000 'International Tables Vol C Tables 4.2.6.8 and 6.1.1.4'
N N 0.0061 0.0033 'International Tables Vol C Tables 4.2.6.8 and 6.1.1.4'
Si Si 0.0817 0.0704 'International Tables Vol C Tables 4.2.6.8 and 6.1.1.4'
Fe Fe 0.3463 0.8444 'International Tables Vol C Tables 4.2.6.8 and 6.1.1.4'

loop_
_geom_angle_atom_site_label_1
_geom_angle_atom_site_label_2
_geom_angle_atom_site_label_3
_geom_angle
N4 Fe1 C10 119.28(14)
N4 Fe1 N3 109.61(12)
C10 Fe1 N3 89.13(13)
N4 Fe1 C37 123.80(13)
C10 Fe1 C37 109.90(14)
N3 Fe1 C37 96.02(12)
N4 Si1 C20 115.00(19)
N4 Si1 C21 112.53(19)
C20 Si1 C21 104.6(2)
N4 Si1 C19 111.14(19)
C20 Si1 C19 106.1(2)
C21 Si1 C19 106.8(2)
C11 N1 C10 111.5(3)
C11 N1 C1 125.0(3)
C10 N1 C1 123.5(3)
C6 C1 C2 122.1(3)
C6 C1 N1 119.3(3)
C2 C1 N1 118.6(3)
N8 Fe2 C34 119.74(13)
N8 Fe2 N7 110.83(12)
C34 Fe2 N7 88.24(14)
N8 Fe2 C13 122.20(13)
C34 Fe2 C13 110.21(13)
N7 Fe2 C13 97.29(13)
N4 Si2 C24 112.91(17)
N4 Si2 C23 111.27(18)
C24 Si2 C23 106.8(2)
N4 Si2 C22 115.30(19)
C24 Si2 C22 104.1(2)
C23 Si2 C22 105.8(2)
C10 N2 C12 111.1(3)
C10 N2 C13 125.9(3)
C12 N2 C13 123.0(3)
C3 C2 C1 117.6(4)
C3 C2 C7 119.9(4)
C1 C2 C7 122.5(4)
N8 Si3 C44 115.36(18)
N8 Si3 C43 111.24(18)
C44 Si3 C43 103.7(2)
N8 Si3 C45 110.06(19)
C44 Si3 C45 106.6(2)
C43 Si3 C45 109.5(2)
C18 N3 C14 119.0(3)
C18 N3 Fe1 117.2(3)
C14 N3 Fe1 123.8(2)
C4 C3 C2 122.2(4)
N8 Si4 C46 112.42(18)
N8 Si4 C48 114.08(19)
C46 Si4 C48 106.2(2)
N8 Si4 C47 112.13(18)
C46 Si4 C47 105.2(2)
C48 Si4 C47 106.2(2)
Si2 N4 Si1 122.69(18)
Si2 N4 Fe1 122.41(17)
Si1 N4 Fe1 114.74(16)
C5 C4 C3 118.0(4)
C5 C4 C8 120.6(4)
C3 C4 C8 121.4(4)
C34 N5 C35 110.7(3)
C34 N5 C25 124.9(3)
C35 N5 C25 124.3(3)
C4 C5 C6 122.2(4)
C34 N6 C36 110.8(3)
C34 N6 C37 126.2(3)
C36 N6 C37 123.0(3)
C1 C6 C5 117.9(4)
C1 C6 C9 122.1(4)
C5 C6 C9 120.1(4)
C38 N7 C42 118.6(3)
C38 N7 Fe2 124.2(2)
C42 N7 Fe2 117.0(2)
Si3 N8 Si4 121.93(18)
Si3 N8 Fe2 112.48(16)
Si4 N8 Fe2 125.21(18)
N2 C10 N1 103.5(3)
N2 C10 Fe1 120.8(3)
N1 C10 Fe1 135.4(3)
C12 C11 N1 106.6(3)
C11 C12 N2 107.4(3)
C14 C13 N2 115.8(3)
C14 C13 Fe2 108.3(2)
N2 C13 Fe2 113.5(2)
N3 C14 C15 119.6(3)
N3 C14 C13 120.4(3)
C15 C14 C13 119.7(3)
C16 C15 C14 120.1(4)
C15 C16 C17 119.3(4)
C18 C17 C16 117.8(4)
N3 C18 C17 124.1(4)
C30 C25 C26 121.5(4)
C30 C25 N5 119.9(3)
C26 C25 N5 118.5(4)
C27 C26 C25 117.2(4)
C27 C26 C31 120.9(4)
C25 C26 C31 121.9(4)
C28 C27 C26 123.1(4)
C27 C28 C29 118.3(4)
C27 C28 C32 120.4(4)
C29 C28 C32 121.3(5)
C28 C29 C30 121.4(4)
C25 C30 C29 118.3(4)
C25 C30 C33 122.5(4)
C29 C30 C33 119.1(4)
N6 C34 N5 104.1(3)
N6 C34 Fe2 120.6(3)
N5 C34 Fe2 134.8(3)
C36 C35 N5 107.2(3)
C35 C36 N6 107.1(3)
C38 C37 N6 115.9(3)
C38 C37 Fe1 107.3(2)
N6 C37 Fe1 114.1(2)
N7 C38 C39 119.4(3)
N7 C38 C37 120.8(3)
C39 C38 C37 119.5(3)
C40 C39 C38 121.0(4)
C39 C40 C41 118.9(4)
C42 C41 C40 117.3(4)
N7 C42 C41 124.7(4)

loop_
_geom_bond_atom_site_label_1
_geom_bond_atom_site_label_2
_geom_bond_distance
Fe1 N4 1.980(3)
Fe1 C10 2.077(4)
Fe1 N3 2.147(3)
Fe1 C37 2.218(4)
Si1 N4 1.717(3)
Si1 C20 1.876(4)
Si1 C21 1.877(5)
Si1 C19 1.881(4)
N1 C11 1.373(5)
N1 C10 1.379(4)
N1 C1 1.449(5)
C1 C6 1.382(5)
C1 C2 1.397(5)
Fe2 N8 1.983(3)
Fe2 C34 2.082(4)
Fe2 N7 2.140(3)
Fe2 C13 2.218(4)
Si2 N4 1.714(3)
Si2 C24 1.879(4)
Si2 C23 1.880(5)
Si2 C22 1.881(4)
N2 C10 1.356(4)
N2 C12 1.387(5)
N2 C13 1.474(4)
C2 C3 1.390(5)
C2 C7 1.518(5)
Si3 N8 1.709(3)
Si3 C44 1.879(4)
Si3 C43 1.881(4)
Si3 C45 1.889(4)
N3 C18 1.348(5)
N3 C14 1.352(5)
C3 C4 1.388(6)
Si4 N8 1.710(3)
Si4 C46 1.869(4)
Si4 C48 1.876(4)
Si4 C47 1.892(4)
C4 C5 1.380(5)
C4 C8 1.504(6)
N5 C34 1.369(4)
N5 C35 1.383(5)
N5 C25 1.441(5)
C5 C6 1.395(5)
N6 C34 1.352(5)
N6 C36 1.392(4)
N6 C37 1.473(4)
C6 C9 1.488(5)
N7 C38 1.348(5)
N7 C42 1.351(4)
C11 C12 1.343(5)
C13 C14 1.470(5)
C14 C15 1.406(5)
C15 C16 1.379(5)
C16 C17 1.391(6)
C17 C18 1.360(5)
C25 C30 1.383(6)
C25 C26 1.401(5)
C26 C27 1.379(6)
C26 C31 1.522(6)
C27 C28 1.371(6)
C28 C29 1.379(6)
C28 C32 1.518(6)
C29 C30 1.396(5)
C30 C33 1.513(5)
C35 C36 1.327(5)
C37 C38 1.463(5)
C38 C39 1.412(5)
C39 C40 1.370(5)
C40 C41 1.401(6)
C41 C42 1.366(5)
